data_7210898
loop_
_publ_author_name
'Qiblawi, Sultan H.'
'Pochodylo, Amy L.'
'LaDuca, Robert L.'

_publ_section_title
;
 Divalent copper trans-1,4-cyclohexanedicarboxylate coordination polymers
 with isomeric dipyridylamide ligands: new pillared and self-penetrated
 binodal networks
;
_journal_issue 44
_journal_name_full CrystEngComm
_journal_page_first 8979
_journal_paper_doi 10.1039/c3ce40889b
_journal_volume 15
_journal_year 2013
_chemical_formula_sum 'C19 H19 Cu N3 O5'
_chemical_formula_weight 432.91
_space_group_IT_number 15
_symmetry_cell_setting monoclinic
_symmetry_space_group_name_Hall '-C 2yc'
_symmetry_space_group_name_H-M 'C 1 2/c 1'
_atom_sites_solution_hydrogens geom
_atom_sites_solution_primary direct
_atom_sites_solution_secondary difmap
_audit_creation_method SHELXL-97
_audit_update_record
;
2012-11-06 # Formatted by publCIF
;
_cell_angle_alpha 90.00
_cell_angle_beta 116.253(7)
_cell_angle_gamma 90.00
_cell_formula_units_Z 8
_cell_length_a 22.241(5)
_cell_length_b 8.9299(18)
_cell_length_c 21.092(4)
_cell_measurement_reflns_used 5588
_cell_measurement_temperature 173(2)
_cell_measurement_theta_max 25.37
_cell_measurement_theta_min 2.54
_cell_volume 3757.0(14)
_computing_cell_refinement 'Bruker SAINT'
_computing_data_collection 'Bruker APEX2'
_computing_data_reduction 'Bruker SAINT'
_computing_molecular_graphics 'Bruker SHELXTL'
_computing_publication_material 'Bruker SHELXTL'
_computing_structure_refinement 'SHELXL-97 (Sheldrick, 2008)'
_computing_structure_solution 'SHELXS-97 (Sheldrick, 2008)'
_diffrn_ambient_temperature 173(2)
_diffrn_measured_fraction_theta_full 1.000
_diffrn_measured_fraction_theta_max 0.999
_diffrn_measurement_device_type 'Bruker APEX-II CCD'
_diffrn_measurement_method '\f and \w scans'
_diffrn_radiation_monochromator graphite
_diffrn_radiation_source 'fine-focus sealed tube'
_diffrn_radiation_type MoK\a
_diffrn_radiation_wavelength 0.71073
_diffrn_reflns_av_R_equivalents 0.0457
_diffrn_reflns_av_sigmaI/netI 0.0406
_diffrn_reflns_limit_h_max 26
_diffrn_reflns_limit_h_min -26
_diffrn_reflns_limit_k_max 10
_diffrn_reflns_limit_k_min -10
_diffrn_reflns_limit_l_max 24
_diffrn_reflns_limit_l_min -25
_diffrn_reflns_number 14618
_diffrn_reflns_theta_full 25.00
_diffrn_reflns_theta_max 25.38
_diffrn_reflns_theta_min 2.04
_exptl_absorpt_coefficient_mu 1.199
_exptl_absorpt_correction_T_max 0.9208
_exptl_absorpt_correction_T_min 0.7417
_exptl_absorpt_correction_type multi-scan
_exptl_absorpt_process_details SADABS
_exptl_crystal_colour blue
_exptl_crystal_density_diffrn 1.531
_exptl_crystal_density_method 'not measured'
_exptl_crystal_description plate
_exptl_crystal_F_000 1784
_exptl_crystal_size_max 0.27
_exptl_crystal_size_mid 0.17
_exptl_crystal_size_min 0.07
_refine_diff_density_max 0.688
_refine_diff_density_min -0.328
_refine_diff_density_rms 0.068
_refine_ls_extinction_method none
_refine_ls_goodness_of_fit_ref 1.016
_refine_ls_hydrogen_treatment mixed
_refine_ls_matrix_type full
_refine_ls_number_parameters 256
_refine_ls_number_reflns 3450
_refine_ls_number_restraints 1
_refine_ls_restrained_S_all 1.016
_refine_ls_R_factor_all 0.0529
_refine_ls_R_factor_gt 0.0357
_refine_ls_shift/su_max 0.000
_refine_ls_shift/su_mean 0.000
_refine_ls_structure_factor_coef Fsqd
_refine_ls_weighting_details 'calc w=1/[\s^2^(Fo^2^)+(0.0254P)^2^+8.8489P] where P=(Fo^2^+2Fc^2^)/3'
_refine_ls_weighting_scheme calc
_refine_ls_wR_factor_gt 0.0717
_refine_ls_wR_factor_ref 0.0781
_reflns_number_gt 2717
_reflns_number_total 3450
_reflns_threshold_expression >2sigma(I)
_cod_data_source_file c3ce40889b.txt
_cod_data_source_block c2c
_cod_original_cell_volume 3757.1(13)
_cod_original_sg_symbol_H-M C2/c
_cod_database_code 7210898

loop_
_symmetry_equiv_pos_as_xyz
'x, y, z'
'-x, y, -z+1/2'
'x+1/2, y+1/2, z'
'-x+1/2, y+1/2, -z+1/2'
'-x, -y, -z'
'x, -y, z-1/2'
'-x+1/2, -y+1/2, -z'
'x+1/2, -y+1/2, z-1/2'

loop_
_atom_site_label
_atom_site_type_symbol
_atom_site_fract_x
_atom_site_fract_y
_atom_site_fract_z
_atom_site_U_iso_or_equiv
_atom_site_adp_type
_atom_site_occupancy
_atom_site_symmetry_multiplicity
_atom_site_calc_flag
_atom_site_refinement_flags
Cu1 Cu 0.224763(17) 0.61050(4) 0.201487(17) 0.01869(11) Uani 1 1 d .
O1 O 0.22805(9) 0.5702(2) 0.11219(9) 0.0214(4) Uani 1 1 d .
O2 O 0.14941(10) 0.3914(2) 0.07869(10) 0.0246(4) Uani 1 1 d .
O3 O 0.21687(9) 0.4121(2) -0.21012(9) 0.0218(4) Uani 1 1 d .
O4 O 0.24964(10) 0.6457(2) -0.21189(10) 0.0248(5) Uani 1 1 d .
O5 O 0.55675(10) 0.5824(3) 0.47267(11) 0.0377(6) Uani 1 1 d .
N1 N 0.62475(11) 0.8480(3) 0.64945(12) 0.0225(5) Uani 1 1 d .
N2 N 0.32508(12) 0.5759(3) 0.25337(12) 0.0217(5) Uani 1 1 d .
N3 N 0.45534(13) 0.6968(3) 0.42330(13) 0.0310(6) Uani 1 1 d D
H3N H 0.4364(15) 0.764(3) 0.4400(16) 0.037 Uiso 1 1 d D
C1 C 0.48829(17) 0.8282(4) 0.56257(17) 0.0418(9) Uani 1 1 d .
H1 H 0.4415 0.8230 0.5326 0.050 Uiso 1 1 calc R
C2 C 0.60091(15) 0.7710(3) 0.58885(14) 0.0247(7) Uani 1 1 d .
H2 H 0.6319 0.7216 0.5763 0.030 Uiso 1 1 calc R
C3 C 0.53355(15) 0.7599(3) 0.54366(15) 0.0286(7) Uani 1 1 d .
C4 C 0.27302(14) 0.4431(3) -0.05903(14) 0.0214(6) Uani 1 1 d .
H4A H 0.2553 0.3437 -0.0797 0.026 Uiso 1 1 calc R
H4B H 0.3205 0.4482 -0.0504 0.026 Uiso 1 1 calc R
C5 C 0.23307(14) 0.5654(3) -0.11150(13) 0.0194(6) Uani 1 1 d .
H5 H 0.2547 0.6639 -0.0919 0.023 Uiso 1 1 calc R
C6 C 0.16047(14) 0.5710(3) -0.12130(14) 0.0239(7) Uani 1 1 d .
H6A H 0.1369 0.6563 -0.1523 0.029 Uiso 1 1 calc R
H6B H 0.1369 0.4778 -0.1446 0.029 Uiso 1 1 calc R
C7 C 0.23377(13) 0.5428(3) -0.18274(14) 0.0184(6) Uani 1 1 d .
C8 C 0.19635(14) 0.4602(3) -0.00016(13) 0.0181(6) Uani 1 1 d .
H8 H 0.1753 0.3638 -0.0235 0.022 Uiso 1 1 calc R
C9 C 0.19015(14) 0.4716(3) 0.06874(14) 0.0185(6) Uani 1 1 d .
C10 C 0.51252(16) 0.9046(5) 0.62629(17) 0.0463(10) Uani 1 1 d .
H10 H 0.4824 0.9512 0.6410 0.056 Uiso 1 1 calc R
C11 C 0.15826(14) 0.5883(3) -0.05023(14) 0.0227(6) Uani 1 1 d .
H11A H 0.1111 0.5883 -0.0578 0.027 Uiso 1 1 calc R
H11B H 0.1786 0.6852 -0.0286 0.027 Uiso 1 1 calc R
C12 C 0.26918(14) 0.4596(3) 0.01116(14) 0.0210(6) Uani 1 1 d .
H12A H 0.2912 0.5542 0.0343 0.025 Uiso 1 1 calc R
H12B H 0.2935 0.3757 0.0428 0.025 Uiso 1 1 calc R
C13 C 0.58055(15) 0.9124(4) 0.66802(16) 0.0332(8) Uani 1 1 d .
H13 H 0.5967 0.9653 0.7115 0.040 Uiso 1 1 calc R
C14 C 0.35734(15) 0.4786(4) 0.23090(15) 0.0292(7) Uani 1 1 d .
H14 H 0.3330 0.4275 0.1875 0.035 Uiso 1 1 calc R
C15 C 0.35947(14) 0.6439(3) 0.31540(14) 0.0224(7) Uani 1 1 d .
H15 H 0.3365 0.7128 0.3313 0.027 Uiso 1 1 calc R
C16 C 0.42691(15) 0.6188(3) 0.35769(14) 0.0256(7) Uani 1 1 d .
C17 C 0.42450(16) 0.4511(4) 0.26898(16) 0.0391(9) Uani 1 1 d .
H17 H 0.4462 0.3834 0.2511 0.047 Uiso 1 1 calc R
C18 C 0.46099(16) 0.5210(4) 0.33333(16) 0.0359(8) Uani 1 1 d .
H18 H 0.5076 0.5030 0.3600 0.043 Uiso 1 1 calc R
C19 C 0.51608(16) 0.6698(4) 0.47622(16) 0.0315(7) Uani 1 1 d .

loop_
_atom_site_aniso_label
_atom_site_aniso_U_11
_atom_site_aniso_U_22
_atom_site_aniso_U_33
_atom_site_aniso_U_23
_atom_site_aniso_U_13
_atom_site_aniso_U_12
Cu1 0.0250(2) 0.02113(19) 0.01384(17) 0.00036(15) 0.01214(14) 0.00124(16)
O1 0.0251(11) 0.0270(12) 0.0151(10) -0.0047(8) 0.0115(9) -0.0043(9)
O2 0.0327(11) 0.0244(11) 0.0232(10) 0.0006(9) 0.0182(9) -0.0060(10)
O3 0.0298(11) 0.0238(11) 0.0175(10) -0.0046(8) 0.0157(9) -0.0066(9)
O4 0.0424(12) 0.0181(11) 0.0217(11) 0.0019(8) 0.0213(10) -0.0008(9)
O5 0.0239(12) 0.0444(15) 0.0364(13) -0.0131(11) 0.0055(10) 0.0099(11)
N1 0.0262(13) 0.0264(14) 0.0176(12) 0.0002(10) 0.0120(11) -0.0016(11)
N2 0.0293(14) 0.0224(14) 0.0190(12) -0.0020(10) 0.0158(11) -0.0006(11)
N3 0.0303(15) 0.0336(16) 0.0267(15) -0.0051(12) 0.0104(13) 0.0014(13)
C1 0.0255(18) 0.064(2) 0.0248(18) -0.0029(17) 0.0010(15) 0.0034(17)
C2 0.0313(17) 0.0262(17) 0.0195(15) -0.0024(13) 0.0139(14) -0.0060(14)
C3 0.0323(18) 0.0323(18) 0.0213(16) 0.0011(13) 0.0118(15) -0.0014(15)
C4 0.0262(16) 0.0245(16) 0.0164(14) 0.0016(12) 0.0122(13) 0.0029(13)
C5 0.0280(16) 0.0187(15) 0.0149(14) -0.0023(11) 0.0126(13) -0.0040(12)
C6 0.0270(16) 0.0297(18) 0.0168(15) 0.0030(12) 0.0112(13) 0.0062(13)
C7 0.0199(15) 0.0204(15) 0.0145(14) -0.0015(12) 0.0073(12) 0.0004(12)
C8 0.0264(16) 0.0163(14) 0.0141(14) -0.0024(11) 0.0114(12) -0.0027(12)
C9 0.0221(15) 0.0186(15) 0.0154(14) 0.0030(12) 0.0090(12) 0.0032(13)
C10 0.0284(19) 0.076(3) 0.0315(19) -0.0087(19) 0.0103(16) 0.0144(19)
C11 0.0256(16) 0.0301(17) 0.0156(14) -0.0001(12) 0.0119(13) 0.0020(13)
C12 0.0260(16) 0.0230(16) 0.0165(15) 0.0004(12) 0.0116(13) 0.0005(13)
C13 0.0328(18) 0.047(2) 0.0201(16) -0.0040(14) 0.0118(14) 0.0059(16)
C14 0.0294(17) 0.0372(19) 0.0205(16) -0.0090(14) 0.0106(14) 0.0015(15)
C15 0.0330(17) 0.0214(17) 0.0179(15) -0.0028(12) 0.0160(14) -0.0014(13)
C16 0.0334(17) 0.0287(17) 0.0166(14) -0.0047(13) 0.0128(13) -0.0075(14)
C17 0.0318(19) 0.057(2) 0.0297(18) -0.0142(16) 0.0143(16) 0.0081(17)
C18 0.0239(17) 0.051(2) 0.0289(18) -0.0047(16) 0.0078(14) 0.0030(16)
C19 0.0275(18) 0.0310(18) 0.0330(19) 0.0020(14) 0.0107(15) -0.0038(15)

loop_
_atom_type_symbol
_atom_type_description
_atom_type_scat_dispersion_real
_atom_type_scat_dispersion_imag
_atom_type_scat_source
C C 0.0033 0.0016 'International Tables Vol C Tables 4.2.6.8 and 6.1.1.4'
H H 0.0000 0.0000 'International Tables Vol C Tables 4.2.6.8 and 6.1.1.4'
N N 0.0061 0.0033 'International Tables Vol C Tables 4.2.6.8 and 6.1.1.4'
O O 0.0106 0.0060 'International Tables Vol C Tables 4.2.6.8 and 6.1.1.4'
Cu Cu 0.3201 1.2651 'International Tables Vol C Tables 4.2.6.8 and 6.1.1.4'

loop_
_geom_angle_atom_site_label_1
_geom_angle_atom_site_label_2
_geom_angle_atom_site_label_3
_geom_angle
_geom_angle_site_symmetry_1
_geom_angle_site_symmetry_3
O1 Cu1 O3 163.23(8) . 6_566
O1 Cu1 N2 89.47(8) . .
O3 Cu1 N2 90.63(8) 6_566 .
O1 Cu1 N1 90.68(8) . 8_465
O3 Cu1 N1 89.73(8) 6_566 8_465
N2 Cu1 N1 178.25(10) . 8_465
O1 Cu1 O4 99.09(7) . 7_565
O3 Cu1 O4 97.65(7) 6_566 7_565
N2 Cu1 O4 85.63(8) . 7_565
N1 Cu1 O4 92.62(9) 8_465 7_565
C9 O1 Cu1 121.58(17) . .
C7 O3 Cu1 113.00(16) . 6_565
C7 O4 Cu1 142.02(17) . 7_565
C2 N1 C13 117.9(3) . .
C2 N1 Cu1 119.11(19) . 8_566
C13 N1 Cu1 122.3(2) . 8_566
C15 N2 C14 118.5(3) . .
C15 N2 Cu1 118.47(18) . .
C14 N2 Cu1 122.79(19) . .
C19 N3 C16 124.9(3) . .
C19 N3 H3N 106(2) . .
C16 N3 H3N 129(2) . .
C3 C1 C10 118.6(3) . .
C3 C1 H1 120.7 . .
C10 C1 H1 120.7 . .
N1 C2 C3 123.3(3) . .
N1 C2 H2 118.4 . .
C3 C2 H2 118.4 . .
C1 C3 C2 118.5(3) . .
C1 C3 C19 125.8(3) . .
C2 C3 C19 115.7(3) . .
C12 C4 C5 111.6(2) . .
C12 C4 H4A 109.3 . .
C5 C4 H4A 109.3 . .
C12 C4 H4B 109.3 . .
C5 C4 H4B 109.3 . .
H4A C4 H4B 108.0 . .
C7 C5 C4 111.3(2) . .
C7 C5 C6 109.9(2) . .
C4 C5 C6 111.1(2) . .
C7 C5 H5 108.1 . .
C4 C5 H5 108.1 . .
C6 C5 H5 108.1 . .
C11 C6 C5 111.1(2) . .
C11 C6 H6A 109.4 . .
C5 C6 H6A 109.4 . .
C11 C6 H6B 109.4 . .
C5 C6 H6B 109.4 . .
H6A C6 H6B 108.0 . .
O4 C7 O3 122.8(2) . .
O4 C7 C5 121.4(2) . .
O3 C7 C5 115.8(2) . .
C9 C8 C12 112.8(2) . .
C9 C8 C11 110.6(2) . .
C12 C8 C11 109.6(2) . .
C9 C8 H8 107.9 . .
C12 C8 H8 107.9 . .
C11 C8 H8 107.9 . .
O2 C9 O1 124.9(2) . .
O2 C9 C8 120.2(2) . .
O1 C9 C8 114.8(2) . .
C13 C10 C1 119.4(3) . .
C13 C10 H10 120.3 . .
C1 C10 H10 120.3 . .
C6 C11 C8 110.6(2) . .
C6 C11 H11A 109.5 . .
C8 C11 H11A 109.5 . .
C6 C11 H11B 109.5 . .
C8 C11 H11B 109.5 . .
H11A C11 H11B 108.1 . .
C4 C12 C8 111.0(2) . .
C4 C12 H12A 109.4 . .
C8 C12 H12A 109.4 . .
C4 C12 H12B 109.4 . .
C8 C12 H12B 109.4 . .
H12A C12 H12B 108.0 . .
N1 C13 C10 122.3(3) . .
N1 C13 H13 118.9 . .
C10 C13 H13 118.9 . .
N2 C14 C17 121.7(3) . .
N2 C14 H14 119.2 . .
C17 C14 H14 119.2 . .
N2 C15 C16 123.1(3) . .
N2 C15 H15 118.4 . .
C16 C15 H15 118.4 . .
C15 C16 C18 118.3(3) . .
C15 C16 N3 115.9(3) . .
C18 C16 N3 125.8(3) . .
C14 C17 C18 120.6(3) . .
C14 C17 H17 119.7 . .
C18 C17 H17 119.7 . .
C17 C18 C16 117.7(3) . .
C17 C18 H18 121.1 . .
C16 C18 H18 121.1 . .
O5 C19 N3 124.4(3) . .
O5 C19 C3 120.2(3) . .
N3 C19 C3 115.4(3) . .

loop_
_geom_bond_atom_site_label_1
_geom_bond_atom_site_label_2
_geom_bond_distance
_geom_bond_site_symmetry_2
Cu1 O1 1.9504(18) .
Cu1 O3 1.9588(17) 6_566
Cu1 N2 2.028(2) .
Cu1 N1 2.032(2) 8_465
Cu1 O4 2.2362(19) 7_565
O1 C9 1.282(3) .
O2 C9 1.243(3) .
O3 C7 1.283(3) .
O3 Cu1 1.9588(17) 6_565
O4 C7 1.241(3) .
O4 Cu1 2.2362(19) 7_565
O5 C19 1.222(4) .
N1 C2 1.337(3) .
N1 C13 1.338(4) .
N1 Cu1 2.032(2) 8_566
N2 C15 1.334(3) .
N2 C14 1.340(4) .
N3 C19 1.340(4) .
N3 C16 1.423(4) .
N3 H3N 0.894(17) .
C1 C3 1.378(4) .
C1 C10 1.386(5) .
C1 H1 0.9500 .
C2 C3 1.378(4) .
C2 H2 0.9500 .
C3 C19 1.527(4) .
C4 C12 1.527(3) .
C4 C5 1.529(4) .
C4 H4A 0.9900 .
C4 H4B 0.9900 .
C5 C7 1.523(3) .
C5 C6 1.536(4) .
C5 H5 1.0000 .
C6 C11 1.529(3) .
C6 H6A 0.9900 .
C6 H6B 0.9900 .
C8 C9 1.523(3) .
C8 C12 1.529(4) .
C8 C11 1.533(4) .
C8 H8 1.0000 .
C10 C13 1.375(4) .
C10 H10 0.9500 .
C11 H11A 0.9900 .
C11 H11B 0.9900 .
C12 H12A 0.9900 .
C12 H12B 0.9900 .
C13 H13 0.9500 .
C14 C17 1.369(4) .
C14 H14 0.9500 .
C15 C16 1.383(4) .
C15 H15 0.9500 .
C16 C18 1.395(4) .
C17 C18 1.384(4) .
C17 H17 0.9500 .
C18 H18 0.9500 .

loop_
_geom_hbond_atom_site_label_D
_geom_hbond_atom_site_label_H
_geom_hbond_atom_site_label_A
_geom_hbond_distance_DH
_geom_hbond_distance_HA
_geom_hbond_distance_DA
_geom_hbond_angle_DHA
_geom_hbond_site_symmetry_A
N3 H3N O2 0.894(17) 2.10(2) 2.892(3) 147(3) 4

loop_
_geom_torsion_atom_site_label_1
_geom_torsion_atom_site_label_2
_geom_torsion_atom_site_label_3
_geom_torsion_atom_site_label_4
_geom_torsion
_geom_torsion_site_symmetry_1
O3 Cu1 O1 C9 35.9(4) 6_566
N2 Cu1 O1 C9 126.3(2) .
N1 Cu1 O1 C9 -55.4(2) 8_465
O4 Cu1 O1 C9 -148.2(2) 7_565
O1 Cu1 N2 C15 153.3(2) .
O3 Cu1 N2 C15 -43.5(2) 6_566
N1 Cu1 N2 C15 59(3) 8_465
O4 Cu1 N2 C15 54.1(2) 7_565
O1 Cu1 N2 C14 -32.2(2) .
O3 Cu1 N2 C14 131.0(2) 6_566
N1 Cu1 N2 C14 -127(3) 8_465
O4 Cu1 N2 C14 -131.4(2) 7_565
C13 N1 C2 C3 2.6(4) .
Cu1 N1 C2 C3 -168.2(2) 8_566
C10 C1 C3 C2 -0.2(5) .
C10 C1 C3 C19 179.3(3) .
N1 C2 C3 C1 -1.7(5) .
N1 C2 C3 C19 178.8(3) .
C12 C4 C5 C7 -176.7(2) .
C12 C4 C5 C6 -53.8(3) .
C7 C5 C6 C11 178.1(2) .
C4 C5 C6 C11 54.4(3) .
Cu1 O4 C7 O3 173.80(19) 7_565
Cu1 O4 C7 C5 -6.0(5) 7_565
Cu1 O3 C7 O4 3.9(3) 6_565
Cu1 O3 C7 C5 -176.29(17) 6_565
C4 C5 C7 O4 -128.7(3) .
C6 C5 C7 O4 107.7(3) .
C4 C5 C7 O3 51.5(3) .
C6 C5 C7 O3 -72.1(3) .
Cu1 O1 C9 O2 -1.4(4) .
Cu1 O1 C9 C8 176.78(17) .
C12 C8 C9 O2 -136.4(3) .
C11 C8 C9 O2 100.4(3) .
C12 C8 C9 O1 45.3(3) .
C11 C8 C9 O1 -77.8(3) .
C3 C1 C10 C13 1.1(6) .
C5 C6 C11 C8 -57.3(3) .
C9 C8 C11 C6 -176.2(2) .
C12 C8 C11 C6 58.8(3) .
C5 C4 C12 C8 56.1(3) .
C9 C8 C12 C4 178.2(2) .
C11 C8 C12 C4 -58.1(3) .
C2 N1 C13 C10 -1.6(5) .
Cu1 N1 C13 C10 168.9(3) 8_566
C1 C10 C13 N1 -0.2(6) .
C15 N2 C14 C17 -1.8(4) .
Cu1 N2 C14 C17 -176.3(2) .
C14 N2 C15 C16 0.0(4) .
Cu1 N2 C15 C16 174.7(2) .
N2 C15 C16 C18 1.9(4) .
N2 C15 C16 N3 -178.0(2) .
C19 N3 C16 C15 168.5(3) .
C19 N3 C16 C18 -11.3(5) .
N2 C14 C17 C18 1.6(5) .
C14 C17 C18 C16 0.4(5) .
C15 C16 C18 C17 -2.0(5) .
N3 C16 C18 C17 177.9(3) .
C16 N3 C19 O5 5.8(5) .
C16 N3 C19 C3 -175.5(3) .
C1 C3 C19 O5 -160.6(3) .
C2 C3 C19 O5 18.8(4) .
C1 C3 C19 N3 20.7(5) .
C2 C3 C19 N3 -159.9(3) .
